data_4126861
loop_
_publ_author_name
'Nakhla, Mina C.'
'Wood, John L.'

_publ_section_title
;
 Total Synthesis of (+-)-Aspergilline A.
;
_journal_name_full 'Journal of the American Chemical Society'
_journal_paper_doi 10.1021/jacs.7b12570
_journal_year 2017
_chemical_formula_sum 'C21 H22 N2 O7'
_chemical_formula_weight 414.40
_chemical_name_systematic
; 
 ? 
;
_space_group_crystal_system monoclinic
_space_group_IT_number 14
_space_group_name_Hall '-P 2ybc'
_space_group_name_H-M_alt 'P 1 21/c 1'
_symmetry_space_group_name_Hall '-P 2ybc'
_symmetry_space_group_name_H-M 'P 1 21/c 1'
_atom_sites_solution_hydrogens mixed
_audit_creation_method SHELXL-2014
_cell_angle_alpha 90
_cell_angle_beta 93.8768(17)
_cell_angle_gamma 90
_cell_formula_units_Z 4
_cell_length_a 12.4620(6)
_cell_length_b 8.1989(4)
_cell_length_c 18.0499(9)
_cell_measurement_reflns_used 9757
_cell_measurement_temperature 150(2)
_cell_measurement_theta_max 26.43
_cell_measurement_theta_min 2.70
_cell_volume 1840.02(16)
_computing_cell_refinement 'Bruker SAINT'
_computing_data_collection 'Bruker APEX2'
_computing_data_reduction 'Bruker SAINT'
_computing_molecular_graphics 'Bruker SHELXTL'
_computing_publication_material 'Bruker SHELXTL'
_computing_structure_refinement 'SHELXL-2014 (Sheldrick, 2014)'
_computing_structure_solution 'SHELXS-97 (Sheldrick 2008)'
_diffrn_ambient_temperature 150(2)
_diffrn_measured_fraction_theta_full 0.999
_diffrn_measured_fraction_theta_max 0.998
_diffrn_measurement_device_type 'Bruker APEX-II CCD'
_diffrn_measurement_method '\f and \w scans'
_diffrn_radiation_type MoK\a
_diffrn_radiation_wavelength 0.71073
_diffrn_reflns_av_R_equivalents 0.0426
_diffrn_reflns_av_unetI/netI 0.0175
_diffrn_reflns_Laue_measured_fraction_full 0.999
_diffrn_reflns_Laue_measured_fraction_max 0.998
_diffrn_reflns_limit_h_max 15
_diffrn_reflns_limit_h_min -15
_diffrn_reflns_limit_k_max 10
_diffrn_reflns_limit_k_min -10
_diffrn_reflns_limit_l_max 22
_diffrn_reflns_limit_l_min -22
_diffrn_reflns_number 46758
_diffrn_reflns_point_group_measured_fraction_full 0.999
_diffrn_reflns_point_group_measured_fraction_max 0.998
_diffrn_reflns_theta_full 25.242
_diffrn_reflns_theta_max 26.440
_diffrn_reflns_theta_min 2.702
_exptl_absorpt_coefficient_mu 0.113
_exptl_absorpt_correction_T_max 0.967
_exptl_absorpt_correction_T_min 0.951
_exptl_absorpt_correction_type multi-scan
_exptl_absorpt_process_details SADABS
_exptl_crystal_colour colourless
_exptl_crystal_density_diffrn 1.496
_exptl_crystal_description block
_exptl_crystal_F_000 872
_exptl_crystal_size_max 0.200
_exptl_crystal_size_mid 0.172
_exptl_crystal_size_min 0.051
_refine_diff_density_max 0.361
_refine_diff_density_min -0.327
_refine_diff_density_rms 0.047
_refine_ls_extinction_method none
_refine_ls_goodness_of_fit_ref 1.022
_refine_ls_hydrogen_treatment mixed
_refine_ls_matrix_type full
_refine_ls_number_parameters 291
_refine_ls_number_reflns 3789
_refine_ls_number_restraints 0
_refine_ls_restrained_S_all 1.022
_refine_ls_R_factor_all 0.0445
_refine_ls_R_factor_gt 0.0374
_refine_ls_shift/su_max 0.000
_refine_ls_shift/su_mean 0.000
_refine_ls_structure_factor_coef Fsqd
_refine_ls_weighting_details 'w=1/[\s^2^(Fo^2^)+(0.0520P)^2^+1.0423P] where P=(Fo^2^+2Fc^2^)/3'
_refine_ls_weighting_scheme calc
_refine_ls_wR_factor_gt 0.0958
_refine_ls_wR_factor_ref 0.1008
_reflns_Friedel_coverage 0.000
_reflns_number_gt 3298
_reflns_number_total 3789
_reflns_threshold_expression 'I > 2\s(I)'
_cod_data_source_file ja7b12570_si_003.cif
_cod_data_source_block JLW66_2
_cod_depositor_comments
;
The following automatic conversions were performed:

'_exptl_absorpt_correction_type' value 'MULTI-SCAN' changed to
'multi-scan' according to
/home/data/users/saulius/crontab/automatic-downloads/rss-feeds/ACS/lib/dictionaries/cif_core.dic
dictionary named 'cif_core.dic' version 2.4.2 from 2011-04-26.

Automatic conversion script
Id: cif_fix_values 4973 2017-02-22 13:04:09Z antanas 
;
_cod_database_code 4126861
_shelx_space_group_comment
; 
The symmetry employed for this shelxl refinement is uniquely defined 
by the following loop, which should always be used as a source of 
symmetry information in preference to the above space-group names. 
They are only intended as comments. 
;
_shelx_estimated_absorpt_t_min 0.978
_shelx_estimated_absorpt_t_max 0.994
_shelxl_version_number 2014-3

loop_
_space_group_symop_operation_xyz
'x, y, z'
'-x, y+1/2, -z+1/2'
'-x, -y, -z'
'x, -y-1/2, z-1/2'

loop_
_atom_site_label
_atom_site_type_symbol
_atom_site_fract_x
_atom_site_fract_y
_atom_site_fract_z
_atom_site_U_iso_or_equiv
_atom_site_adp_type
_atom_site_occupancy
_atom_site_site_symmetry_order
_atom_site_calc_flag
_atom_site_refinement_flags_posn
_atom_site_refinement_flags_adp
_atom_site_refinement_flags_occupancy
_atom_site_disorder_assembly
_atom_site_disorder_group
O1 O 0.78388(7) -0.00495(11) 0.13050(5) 0.0156(2) Uani 1 1 d . . . . .
O2 O 0.78526(8) -0.02235(13) 0.00023(5) 0.0210(2) Uani 1 1 d . . . . .
H2A H 0.8468(19) 0.034(3) 0.0086(13) 0.053(7) Uiso 1 1 d . . . . .
O3 O 0.96323(8) 0.13770(13) 0.05342(5) 0.0214(2) Uani 1 1 d . . . . .
O4 O 0.65788(8) 0.26121(13) -0.00376(6) 0.0246(2) Uani 1 1 d . . . . .
H4A H 0.609(2) 0.187(4) -0.0461(15) 0.082(9) Uiso 1 1 d . . . . .
O5 O 0.45702(8) -0.08092(14) 0.11120(6) 0.0268(3) Uani 1 1 d . . . . .
N1 N 0.56657(9) 0.13976(14) 0.09307(6) 0.0171(2) Uani 1 1 d . . . . .
N2 N 1.01468(9) 0.19822(15) 0.17453(6) 0.0188(3) Uani 1 1 d . . . . .
C1 C 0.78527(11) 0.19604(17) 0.28374(8) 0.0190(3) Uani 1 1 d . . . . .
C2 C 0.82665(13) 0.2390(2) 0.35486(8) 0.0255(3) Uani 1 1 d . . . . .
H2 H 0.7800 0.2511 0.3940 0.031 Uiso 1 1 calc R U . . .
C3 C 0.93672(13) 0.2638(2) 0.36805(8) 0.0278(3) Uani 1 1 d . . . . .
H3 H 0.9640 0.2908 0.4169 0.033 Uiso 1 1 calc R U . . .
C4 C 1.00883(12) 0.25076(19) 0.31239(8) 0.0239(3) Uani 1 1 d . . . . .
H4 H 1.0836 0.2708 0.3219 0.029 Uiso 1 1 calc R U . . .
C5 C 0.96564(11) 0.20713(17) 0.24270(8) 0.0179(3) Uani 1 1 d . . . . .
C6 C 0.85697(11) 0.17502(16) 0.23016(7) 0.0162(3) Uani 1 1 d . . . . .
C7 C 0.66940(11) 0.18480(19) 0.25577(8) 0.0202(3) Uani 1 1 d . . . . .
H7A H 0.6226 0.2193 0.2951 0.024 Uiso 1 1 calc R U . . .
H7B H 0.6512 0.0707 0.2420 0.024 Uiso 1 1 calc R U . . .
C8 C 0.65096(11) 0.29705(17) 0.18718(8) 0.0175(3) Uani 1 1 d . . . . .
H8 H 0.6553 0.4129 0.2045 0.021 Uiso 1 1 calc R U . . .
C9 C 0.73343(10) 0.27367(16) 0.12522(7) 0.0147(3) Uani 1 1 d . . . . .
C11 C 0.82760(10) 0.15370(16) 0.14964(7) 0.0146(3) Uani 1 1 d . . . . .
C12 C 0.94145(11) 0.16653(16) 0.11718(7) 0.0167(3) Uani 1 1 d . . . . .
C13 C 1.13057(11) 0.2024(2) 0.16836(9) 0.0267(3) Uani 1 1 d . . . . .
H13A H 1.1467 0.1733 0.1177 0.040 Uiso 1 1 calc R U . . .
H13B H 1.1654 0.1243 0.2034 0.040 Uiso 1 1 calc R U . . .
H13C H 1.1576 0.3124 0.1799 0.040 Uiso 1 1 calc R U . . .
C14 C 0.66989(10) 0.17552(16) 0.06278(7) 0.0152(3) Uani 1 1 d . . . . .
C15 C 0.72351(11) 0.00447(17) 0.05967(7) 0.0165(3) Uani 1 1 d . . . . .
C16 C 0.63098(11) -0.11538(17) 0.05935(8) 0.0207(3) Uani 1 1 d . . . . .
H16A H 0.6099 -0.1522 0.0082 0.025 Uiso 1 1 calc R U . . .
H16B H 0.6508 -0.2118 0.0903 0.025 Uiso 1 1 calc R U . . .
C17 C 0.54084(11) -0.02138(18) 0.09132(8) 0.0194(3) Uani 1 1 d . . . . .
C18 C 0.53831(11) 0.26999(18) 0.14572(8) 0.0201(3) Uani 1 1 d . . . . .
C19 C 0.50029(12) 0.42239(19) 0.10235(9) 0.0265(3) Uani 1 1 d . . . . .
H19A H 0.5538 0.4524 0.0674 0.040 Uiso 1 1 calc R U . . .
H19B H 0.4914 0.5126 0.1370 0.040 Uiso 1 1 calc R U . . .
H19C H 0.4314 0.3997 0.0749 0.040 Uiso 1 1 calc R U . . .
C20 C 0.45087(12) 0.2184(2) 0.19624(9) 0.0285(4) Uani 1 1 d . . . . .
H20A H 0.3826 0.2048 0.1666 0.043 Uiso 1 1 calc R U . . .
H20B H 0.4427 0.3024 0.2341 0.043 Uiso 1 1 calc R U . . .
H20C H 0.4712 0.1149 0.2205 0.043 Uiso 1 1 calc R U . . .
C10 C 0.77293(11) 0.43966(17) 0.09956(8) 0.0174(3) Uani 0.901(7) 1 d . . P A 1
O6 O 0.7470(2) 0.5684(2) 0.12611(10) 0.0305(5) Uani 0.901(7) 1 d . . P A 1
O7 O 0.8375(2) 0.42639(15) 0.04463(11) 0.0213(4) Uani 0.901(7) 1 d . . P A 1
C21 C 0.85752(14) 0.5746(2) 0.00460(9) 0.0306(4) Uani 0.901(7) 1 d . . P A 1
H21A H 0.7902 0.6133 -0.0206 0.046 Uiso 0.901(7) 1 calc R U P A 1
H21B H 0.9100 0.5531 -0.0322 0.046 Uiso 0.901(7) 1 calc R U P A 1
H21C H 0.8859 0.6581 0.0395 0.046 Uiso 0.901(7) 1 calc R U P A 1
C10A C 0.77293(11) 0.43966(17) 0.09956(8) 0.0174(3) Uani 0.099(7) 1 d . . P A 2
O6A O 0.7872(19) 0.544(2) 0.1352(10) 0.0305(5) Uani 0.099(7) 1 d . . P A 2
O7A O 0.7975(17) 0.4272(17) 0.0275(10) 0.0213(4) Uani 0.099(7) 1 d . . P A 2
C21A C 0.85752(14) 0.5746(2) 0.00460(9) 0.0306(4) Uani 0.099(7) 1 d . . P A 2
H21D H 0.8229 0.6729 0.0226 0.046 Uiso 0.099(7) 1 calc R U P A 2
H21E H 0.8572 0.5784 -0.0497 0.046 Uiso 0.099(7) 1 calc R U P A 2
H21F H 0.9319 0.5693 0.0259 0.046 Uiso 0.099(7) 1 calc R U P A 2

loop_
_atom_site_aniso_label
_atom_site_aniso_U_11
_atom_site_aniso_U_22
_atom_site_aniso_U_33
_atom_site_aniso_U_23
_atom_site_aniso_U_13
_atom_site_aniso_U_12
O1 0.0176(5) 0.0131(5) 0.0156(5) -0.0002(4) -0.0026(4) -0.0002(4)
O2 0.0218(5) 0.0235(5) 0.0176(5) -0.0056(4) 0.0019(4) 0.0022(4)
O3 0.0202(5) 0.0290(6) 0.0155(5) -0.0001(4) 0.0039(4) 0.0015(4)
O4 0.0276(6) 0.0245(5) 0.0213(5) 0.0033(4) -0.0014(4) 0.0003(4)
O5 0.0230(5) 0.0309(6) 0.0264(6) 0.0006(5) 0.0007(4) -0.0108(5)
N1 0.0145(5) 0.0185(6) 0.0180(6) 0.0005(5) 0.0001(4) 0.0004(4)
N2 0.0151(6) 0.0241(6) 0.0171(6) 0.0001(5) 0.0003(4) -0.0017(5)
C1 0.0219(7) 0.0195(7) 0.0156(7) 0.0015(5) 0.0017(5) -0.0002(5)
C2 0.0289(8) 0.0323(8) 0.0157(7) -0.0020(6) 0.0039(6) 0.0004(6)
C3 0.0324(8) 0.0352(9) 0.0149(7) -0.0038(6) -0.0052(6) -0.0008(7)
C4 0.0214(7) 0.0278(8) 0.0217(7) -0.0021(6) -0.0048(6) -0.0025(6)
C5 0.0193(7) 0.0171(7) 0.0172(7) 0.0004(5) 0.0006(5) 0.0005(5)
C6 0.0189(6) 0.0153(6) 0.0143(6) 0.0009(5) -0.0010(5) -0.0006(5)
C7 0.0197(7) 0.0252(7) 0.0160(7) 0.0000(6) 0.0048(5) -0.0014(6)
C8 0.0170(6) 0.0176(7) 0.0182(7) -0.0021(5) 0.0028(5) 0.0016(5)
C9 0.0149(6) 0.0147(6) 0.0143(6) -0.0007(5) 0.0001(5) 0.0012(5)
C11 0.0162(6) 0.0136(6) 0.0141(6) -0.0002(5) 0.0009(5) -0.0002(5)
C12 0.0168(6) 0.0150(6) 0.0183(7) 0.0015(5) 0.0011(5) 0.0007(5)
C13 0.0149(7) 0.0380(9) 0.0273(8) 0.0008(7) 0.0018(6) -0.0020(6)
C14 0.0152(6) 0.0155(6) 0.0145(6) 0.0007(5) -0.0003(5) -0.0002(5)
C15 0.0184(6) 0.0162(7) 0.0145(6) -0.0012(5) -0.0022(5) 0.0014(5)
C16 0.0224(7) 0.0162(7) 0.0228(7) -0.0017(6) -0.0042(6) -0.0019(5)
C17 0.0193(7) 0.0219(7) 0.0162(6) 0.0021(5) -0.0048(5) -0.0029(6)
C18 0.0167(7) 0.0211(7) 0.0225(7) -0.0024(6) 0.0018(5) 0.0034(5)
C19 0.0227(7) 0.0236(8) 0.0327(8) -0.0015(6) -0.0025(6) 0.0078(6)
C20 0.0183(7) 0.0370(9) 0.0308(8) -0.0036(7) 0.0065(6) 0.0013(6)
C10 0.0174(6) 0.0162(7) 0.0180(7) 0.0008(5) -0.0032(5) 0.0003(5)
O6 0.0445(13) 0.0133(7) 0.0347(8) 0.0000(5) 0.0111(8) 0.0037(7)
O7 0.0228(11) 0.0177(5) 0.0241(7) 0.0036(5) 0.0055(7) -0.0029(6)
C21 0.0375(9) 0.0241(8) 0.0308(8) 0.0100(7) 0.0067(7) -0.0057(7)
C10A 0.0174(6) 0.0162(7) 0.0180(7) 0.0008(5) -0.0032(5) 0.0003(5)
O6A 0.0445(13) 0.0133(7) 0.0347(8) 0.0000(5) 0.0111(8) 0.0037(7)
O7A 0.0228(11) 0.0177(5) 0.0241(7) 0.0036(5) 0.0055(7) -0.0029(6)
C21A 0.0375(9) 0.0241(8) 0.0308(8) 0.0100(7) 0.0067(7) -0.0057(7)

loop_
_atom_type_symbol
_atom_type_description
_atom_type_scat_dispersion_real
_atom_type_scat_dispersion_imag
_atom_type_scat_source
C C 0.0033 0.0016 'International Tables Vol C Tables 4.2.6.8 and 6.1.1.4'
H H 0.0000 0.0000 'International Tables Vol C Tables 4.2.6.8 and 6.1.1.4'
N N 0.0061 0.0033 'International Tables Vol C Tables 4.2.6.8 and 6.1.1.4'
O O 0.0106 0.0060 'International Tables Vol C Tables 4.2.6.8 and 6.1.1.4'

loop_
_geom_angle_atom_site_label_1
_geom_angle_atom_site_label_2
_geom_angle_atom_site_label_3
_geom_angle
C15 O1 C11 109.27(10)
C15 O2 H2A 107.5(14)
C14 O4 H4A 109.6(14)
C17 N1 C14 113.49(11)
C17 N1 C18 130.30(12)
C14 N1 C18 110.33(11)
C12 N2 C5 111.47(11)
C12 N2 C13 124.41(12)
C5 N2 C13 123.72(12)
C6 C1 C2 117.55(13)
C6 C1 C7 114.41(12)
C2 C1 C7 127.77(13)
C3 C2 C1 119.54(14)
C3 C2 H2 120.2
C1 C2 H2 120.2
C2 C3 C4 122.72(13)
C2 C3 H3 118.6
C4 C3 H3 118.6
C5 C4 C3 116.42(13)
C5 C4 H4 121.8
C3 C4 H4 121.8
C4 C5 C6 121.00(13)
C4 C5 N2 129.93(13)
C6 C5 N2 108.92(12)
C1 C6 C5 122.57(13)
C1 C6 C11 125.16(12)
C5 C6 C11 110.88(12)
C1 C7 C8 108.68(11)
C1 C7 H7A 110.0
C8 C7 H7A 110.0
C1 C7 H7B 110.0
C8 C7 H7B 110.0
H7A C7 H7B 108.3
C7 C8 C18 112.28(11)
C7 C8 C9 115.17(11)
C18 C8 C9 104.49(11)
C7 C8 H8 108.2
C18 C8 H8 108.2
C9 C8 H8 108.2
C10 C9 C14 113.51(11)
C10 C9 C11 113.10(11)
C14 C9 C11 102.31(10)
C10 C9 C8 110.13(11)
C14 C9 C8 104.57(10)
C11 C9 C8 112.73(10)
O1 C11 C6 113.86(11)
O1 C11 C9 103.56(10)
C6 C11 C9 109.32(11)
O1 C11 C12 107.83(10)
C6 C11 C12 100.81(10)
C9 C11 C12 121.90(11)
O3 C12 N2 125.01(12)
O3 C12 C11 126.86(12)
N2 C12 C11 107.77(11)
N2 C13 H13A 109.5
N2 C13 H13B 109.5
H13A C13 H13B 109.5
N2 C13 H13C 109.5
H13A C13 H13C 109.5
H13B C13 H13C 109.5
O4 C14 N1 112.22(11)
O4 C14 C15 116.45(11)
N1 C14 C15 102.94(10)
O4 C14 C9 112.57(11)
N1 C14 C9 104.52(10)
C15 C14 C9 107.06(10)
O2 C15 O1 113.34(11)
O2 C15 C16 110.99(11)
O1 C15 C16 108.68(11)
O2 C15 C14 115.80(11)
O1 C15 C14 102.47(10)
C16 C15 C14 104.84(11)
C17 C16 C15 104.68(11)
C17 C16 H16A 110.8
C15 C16 H16A 110.8
C17 C16 H16B 110.8
C15 C16 H16B 110.8
H16A C16 H16B 108.9
O5 C17 N1 125.69(14)
O5 C17 C16 125.35(13)
N1 C17 C16 108.95(12)
N1 C18 C20 113.07(12)
N1 C18 C19 109.71(12)
C20 C18 C19 108.81(12)
N1 C18 C8 99.45(10)
C20 C18 C8 114.08(12)
C19 C18 C8 111.46(12)
C18 C19 H19A 109.5
C18 C19 H19B 109.5
H19A C19 H19B 109.5
C18 C19 H19C 109.5
H19A C19 H19C 109.5
H19B C19 H19C 109.5
C18 C20 H20A 109.5
C18 C20 H20B 109.5
H20A C20 H20B 109.5
C18 C20 H20C 109.5
H20A C20 H20C 109.5
H20B C20 H20C 109.5
O6 C10 O7 124.03(14)
O6 C10 C9 123.74(14)
O7 C10 C9 112.23(12)
C10 O7 C21 116.09(14)
O7 C21 H21A 109.5
O7 C21 H21B 109.5
H21A C21 H21B 109.5
O7 C21 H21C 109.5
H21A C21 H21C 109.5
H21B C21 H21C 109.5

loop_
_geom_bond_atom_site_label_1
_geom_bond_atom_site_label_2
_geom_bond_distance
O1 C15 1.4410(15)
O1 C11 1.4431(16)
O2 C15 1.3795(16)
O2 H2A 0.90(2)
O3 C12 1.2232(17)
O4 C14 1.3908(16)
O4 H4A 1.12(3)
O5 C17 1.2283(18)
N1 C17 1.3594(19)
N1 C14 1.4621(17)
N1 C18 1.4875(18)
N2 C12 1.3579(18)
N2 C5 1.4123(18)
N2 C13 1.4563(18)
C1 C6 1.3712(19)
C1 C2 1.396(2)
C1 C7 1.4999(19)
C2 C3 1.391(2)
C2 H2 0.9500
C3 C4 1.397(2)
C3 H3 0.9500
C4 C5 1.381(2)
C4 H4 0.9500
C5 C6 1.3831(19)
C6 C11 1.4850(18)
C7 C8 1.5474(19)
C7 H7A 0.9900
C7 H7B 0.9900
C8 C18 1.5613(19)
C8 C9 1.5809(18)
C8 H8 1.0000
C9 C10 1.5297(19)
C9 C14 1.5570(18)
C9 C11 1.5712(18)
C11 C12 1.5748(18)
C13 H13A 0.9800
C13 H13B 0.9800
C13 H13C 0.9800
C14 C15 1.5561(18)
C15 C16 1.5148(19)
C16 C17 1.509(2)
C16 H16A 0.9900
C16 H16B 0.9900
C18 C20 1.527(2)
C18 C19 1.533(2)
C19 H19A 0.9800
C19 H19B 0.9800
C19 H19C 0.9800
C20 H20A 0.9800
C20 H20B 0.9800
C20 H20C 0.9800
C10 O6 1.212(2)
C10 O7 1.3234(19)
O7 C21 1.444(2)
C21 H21A 0.9800
C21 H21B 0.9800
C21 H21C 0.9800

loop_
_geom_hbond_atom_site_label_D
_geom_hbond_atom_site_label_H
_geom_hbond_atom_site_label_A
_geom_hbond_distance_DH
_geom_hbond_distance_HA
_geom_hbond_distance_DA
_geom_hbond_angle_DHA
_geom_hbond_site_symmetry_A
O2 H2A O3 0.90(2) 1.82(2) 2.6972(15) 163(2) .
O4 H4A O5 1.12(3) 1.64(3) 2.7605(15) 177(2) 3_655
